data_7219045
loop_
_publ_author_name
'Wang, Jian'
'Hayward, John J.'
'Gumbau-Brisa, Roger'
'Wallis, John D.'
'Stoeckli-Evans, Helen'
'Pilkington, Melanie'

_publ_section_title
;
 Probing the reactivity of a 2,2&#x2032;-bipyridyl-3,3&#x2032;-bis-imine
 ligand by X-ray crystallography
;
_journal_issue 5
_journal_name_full CrystEngComm
_journal_page_first 1159
_journal_paper_doi 10.1039/C4CE01952K
_journal_volume 17
_journal_year 2015
_chemical_formula_moiety 'C23 H14 Cu F9 N5 O4'
_chemical_formula_sum 'C23 H14 Cu F9 N5 O4'
_chemical_formula_weight 658.93
_chemical_name_systematic
; 
[6-(2'-Pyridyl)-6,7-dihydro-5H-dipyrido[3,2-d:2',3'-f][1,3]diazepine]
copper(II)(hfac)(triflate) 
;
_space_group_IT_number 2
_symmetry_cell_setting triclinic
_symmetry_space_group_name_Hall '-P 1'
_symmetry_space_group_name_H-M 'P -1'
_atom_sites_solution_hydrogens geom
_atom_sites_solution_primary direct
_atom_sites_solution_secondary difmap
_audit_creation_method SHELXL-97
_audit_update_record
;
2013-11-14 deposited with the CCDC.
2014-12-09 downloaded from the CCDC.
;
_cell_angle_alpha 103.709(12)
_cell_angle_beta 98.082(12)
_cell_angle_gamma 101.143(13)
_cell_formula_units_Z 2
_cell_length_a 8.2407(9)
_cell_length_b 10.3017(11)
_cell_length_c 15.4495(16)
_cell_measurement_reflns_used 7527
_cell_measurement_temperature 173(2)
_cell_measurement_theta_max 25.85
_cell_measurement_theta_min 2.00
_cell_volume 1226.0(3)
_computing_cell_refinement 'CELL (Stoe IPDS Software, 2000)'
_computing_data_collection 'EXPOSE (Stoe IPDS Software, 2000)'
_computing_data_reduction 'INTEGRATE (Stoe IPDS Software, 2000)'
_computing_molecular_graphics 'PLATON (Spek, 2003)'
_computing_publication_material SHELXL-97
_computing_structure_refinement 'SHELXL-97 (Sheldrick, 2008)'
_computing_structure_solution 'SHELXS-97 (Sheldrick, 2008)'
_diffrn_ambient_temperature 173(2)
_diffrn_detector_area_resol_mean 0.81\%A
_diffrn_measured_fraction_theta_full 0.932
_diffrn_measured_fraction_theta_max 0.932
_diffrn_measurement_device_type 'STOE IPDS'
_diffrn_measurement_method 'phi rotation'
_diffrn_radiation_monochromator graphite
_diffrn_radiation_source 'fine-focus sealed tube'
_diffrn_radiation_type MoK\a
_diffrn_radiation_wavelength 0.71073
_diffrn_reflns_av_R_equivalents 0.0508
_diffrn_reflns_av_sigmaI/netI 0.0616
_diffrn_reflns_limit_h_max 10
_diffrn_reflns_limit_h_min -10
_diffrn_reflns_limit_k_max 12
_diffrn_reflns_limit_k_min -12
_diffrn_reflns_limit_l_max 18
_diffrn_reflns_limit_l_min -18
_diffrn_reflns_number 9628
_diffrn_reflns_theta_full 25.91
_diffrn_reflns_theta_max 25.91
_diffrn_reflns_theta_min 2.09
_diffrn_standards_decay_% 0
_diffrn_standards_number 0
_exptl_absorpt_coefficient_mu 1.002
_exptl_absorpt_correction_T_max 0.8287
_exptl_absorpt_correction_T_min 0.7296
_exptl_absorpt_correction_type multi-scan
_exptl_absorpt_process_details 'MULscanABS in PLATON (Spek, 2003)'
_exptl_crystal_colour green-blue
_exptl_crystal_density_diffrn 1.785
_exptl_crystal_density_method 'not measured'
_exptl_crystal_description plate
_exptl_crystal_F_000 658
_exptl_crystal_size_max 0.34
_exptl_crystal_size_mid 0.30
_exptl_crystal_size_min 0.15
_refine_diff_density_max 0.701
_refine_diff_density_min -0.922
_refine_diff_density_rms 0.098
_refine_ls_extinction_method none
_refine_ls_goodness_of_fit_ref 1.082
_refine_ls_hydrogen_treatment mixed
_refine_ls_matrix_type full
_refine_ls_number_parameters 396
_refine_ls_number_reflns 4451
_refine_ls_number_restraints 2
_refine_ls_restrained_S_all 1.082
_refine_ls_R_factor_all 0.0661
_refine_ls_R_factor_gt 0.0422
_refine_ls_shift/su_max <0.001
_refine_ls_shift/su_mean <0.001
_refine_ls_structure_factor_coef Fsqd
_refine_ls_weighting_details 'calc w=1/[\s^2^(Fo^2^)+(0.0734P)^2^+0.1019P] where P=(Fo^2^+2Fc^2^)/3'
_refine_ls_weighting_scheme calc
_refine_ls_wR_factor_gt 0.1056
_refine_ls_wR_factor_ref 0.1305
_reflns_number_gt 3236
_reflns_number_total 4451
_reflns_threshold_expression I>2\s(I)
_cod_data_source_file c4ce01952k2.cif
_cod_data_source_block mel-7bd
_cod_depositor_comments 'Adding full bibliography for 7219043--7219047.cif.'
_cod_original_cell_volume 1226.0(2)
_cod_database_code 7219045

loop_
_symmetry_equiv_pos_site_id
_symmetry_equiv_pos_as_xyz
1 x,y,z
2 -x,-y,-z

loop_
_atom_site_aniso_label
_atom_site_aniso_U_11
_atom_site_aniso_U_22
_atom_site_aniso_U_33
_atom_site_aniso_U_23
_atom_site_aniso_U_13
_atom_site_aniso_U_12
Cu1 0.0248(3) 0.0305(2) 0.0202(3) 0.0042(2) 0.0004(2) 0.0066(2)
F1 0.0669(17) 0.0454(14) 0.0419(16) 0.0012(11) -0.0060(14) 0.0307(13)
F2 0.0461(17) 0.0455(16) 0.124(3) -0.0126(17) 0.0023(19) -0.0027(13)
F3 0.144(3) 0.0699(19) 0.0363(16) 0.0157(14) 0.041(2) 0.058(2)
F4 0.188(4) 0.076(2) 0.0256(15) 0.0224(14) 0.019(2) 0.063(2)
F5 0.110(3) 0.139(3) 0.069(2) 0.062(2) 0.029(2) 0.087(3)
F6 0.119(3) 0.083(2) 0.081(3) 0.053(2) 0.007(2) -0.013(2)
F11 0.054(2) 0.104(3) 0.0314(19) 0.0235(18) -0.0018(18) 0.0043(19)
F12 0.041(2) 0.069(2) 0.096(4) -0.023(2) -0.014(2) 0.042(2)
F13 0.0298(18) 0.0349(16) 0.069(3) 0.0234(15) -0.0096(16) -0.0107(13)
O1 0.0326(14) 0.0347(13) 0.0213(14) 0.0029(11) 0.0014(12) 0.0115(11)
O2 0.0374(15) 0.0366(14) 0.0220(14) 0.0056(11) -0.0013(13) 0.0090(11)
O3 0.0257(14) 0.0370(14) 0.0432(18) 0.0096(12) 0.0003(14) 0.0076(11)
O4 0.068(2) 0.0385(17) 0.052(2) -0.0153(15) -0.0147(19) 0.0105(15)
N1 0.0234(15) 0.0252(14) 0.0255(17) 0.0018(12) 0.0061(14) 0.0063(12)
N2 0.0271(16) 0.0277(15) 0.0187(16) 0.0051(12) 0.0047(14) 0.0090(12)
N3 0.0285(18) 0.048(2) 0.0259(19) 0.0125(15) 0.0012(17) -0.0023(15)
N4 0.0332(19) 0.0306(17) 0.029(2) 0.0075(14) -0.0048(17) -0.0004(14)
N5 0.0337(19) 0.0325(17) 0.040(2) 0.0145(14) -0.0028(18) 0.0065(14)
C1 0.0268(19) 0.0271(18) 0.028(2) 0.0054(15) 0.0061(18) 0.0046(14)
C2 0.0250(19) 0.0323(19) 0.033(2) 0.0076(16) 0.0098(18) 0.0036(15)
C3 0.030(2) 0.0338(19) 0.024(2) 0.0090(15) 0.0074(18) 0.0088(15)
C4 0.0238(18) 0.0296(17) 0.0190(18) 0.0031(14) 0.0056(17) 0.0081(14)
C5 0.0194(17) 0.0252(16) 0.0209(19) 0.0025(14) 0.0037(16) 0.0082(13)
C6 0.0237(18) 0.0253(16) 0.0221(19) 0.0029(13) 0.0096(16) 0.0095(13)
C7 0.0227(18) 0.0277(17) 0.022(2) 0.0028(14) 0.0035(17) 0.0087(14)
C8 0.0259(19) 0.0275(17) 0.027(2) 0.0049(15) 0.0037(18) 0.0033(14)
C9 0.032(2) 0.0282(18) 0.029(2) 0.0081(15) 0.0102(18) 0.0089(15)
C10 0.033(2) 0.0318(18) 0.022(2) 0.0077(15) 0.0055(18) 0.0098(15)
C11 0.0251(19) 0.0317(19) 0.032(2) 0.0056(16) -0.0021(18) 0.0052(15)
C12 0.0237(19) 0.0331(19) 0.027(2) 0.0113(15) -0.0049(18) 0.0039(15)
C13 0.050(3) 0.042(2) 0.034(3) 0.0056(18) -0.006(2) 0.017(2)
C14 0.053(3) 0.044(2) 0.038(3) 0.005(2) -0.013(3) 0.007(2)
C15 0.036(2) 0.050(2) 0.039(3) 0.021(2) -0.010(2) 0.0001(19)
C16 0.036(2) 0.041(2) 0.046(3) 0.0203(19) -0.001(2) 0.0098(18)
C17 0.0224(18) 0.0358(19) 0.025(2) 0.0025(15) 0.0040(17) 0.0063(15)
C18 0.044(2) 0.042(2) 0.019(2) 0.0046(16) 0.0052(19) 0.0103(18)
C19 0.027(2) 0.040(2) 0.022(2) 0.0109(16) -0.0024(18) 0.0047(16)
C20 0.038(2) 0.040(2) 0.026(2) 0.0008(17) 0.003(2) 0.0090(18)
C21 0.065(3) 0.048(3) 0.033(3) 0.012(2) 0.012(3) 0.016(2)
C22 0.028(2) 0.0317(19) 0.025(2) 0.0071(15) 0.0025(18) 0.0014(15)
C23 0.0223(19) 0.0276(19) 0.046(3) 0.0016(17) 0.0003(19) 0.0113(15)
F15 0.041(2) 0.069(2) 0.096(4) -0.023(2) -0.014(2) 0.042(2)
F16 0.054(2) 0.104(3) 0.0314(19) 0.0235(18) -0.0018(18) 0.0043(19)
F14 0.0298(18) 0.0349(16) 0.069(3) 0.0234(15) -0.0096(16) -0.0107(13)

loop_
_atom_site_label
_atom_site_type_symbol
_atom_site_thermal_displace_type
_atom_site_fract_x
_atom_site_fract_y
_atom_site_fract_z
_atom_site_occupancy
_atom_site_U_iso_or_equiv
_atom_site_calc_flag
_atom_site_refinement_flags
Cu1 Cu Uani 0.78614(5) 0.17806(4) 0.31654(3) 1.000 0.0260(2) . .
F1 F Uani 0.9278(4) -0.2395(2) 0.16345(18) 1.000 0.0525(9) . .
F2 F Uani 0.6731(4) -0.2848(3) 0.0962(3) 1.000 0.0815(13) . .
F3 F Uani 0.8703(5) -0.2101(3) 0.03264(19) 1.000 0.0761(13) . .
F4 F Uani 0.7184(6) 0.1715(3) -0.02813(19) 1.000 0.0907(16) . .
F5 F Uani 0.5973(5) 0.2924(4) 0.0601(2) 1.000 0.0907(16) . .
F6 F Uani 0.8590(5) 0.3507(4) 0.0711(3) 1.000 0.0954(16) . .
F11 F Uani 0.3241(5) 0.1412(4) 0.1370(2) 0.800 0.0653(14) . .
F12 F Uani 0.1735(5) 0.2132(4) 0.2281(3) 0.800 0.0753(16) . .
F13 F Uani 0.1991(4) 0.0027(3) 0.2032(3) 0.800 0.0475(13) . .
O1 O Uani 0.8240(3) -0.0203(2) 0.23974(17) 1.000 0.0303(8) . .
O2 O Uani 0.7659(3) 0.2360(3) 0.20557(18) 1.000 0.0331(8) . .
O3 O Uani 0.5360(3) 0.0948(3) 0.2806(2) 1.000 0.0362(9) . .
O4 O Uani 0.4644(5) 0.2872(3) 0.3476(2) 1.000 0.0607(11) . .
N1 N Uani 0.8263(4) 0.1411(3) 0.4351(2) 1.000 0.0254(9) . .
N2 N Uani 0.9886(4) 0.3292(3) 0.3766(2) 1.000 0.0243(9) . .
N3 N Uani 1.1535(4) 0.2571(3) 0.6435(2) 1.000 0.0357(11) . .
N4 N Uani 1.2947(4) 0.4415(3) 0.5926(2) 1.000 0.0333(11) . .
N5 N Uani 1.5296(4) 0.2512(3) 0.7016(2) 1.000 0.0358(11) . .
C1 C Uani 0.7184(5) 0.0435(3) 0.4558(3) 1.000 0.0278(11) . .
C2 C Uani 0.7470(5) 0.0173(4) 0.5392(3) 1.000 0.0304(11) . .
C3 C Uani 0.8938(5) 0.0889(4) 0.5995(3) 1.000 0.0287(11) . .
C4 C Uani 1.0105(4) 0.1889(3) 0.5784(2) 1.000 0.0244(10) . .
C5 C Uani 0.9709(4) 0.2178(3) 0.4941(2) 1.000 0.0221(10) . .
C6 C Uani 1.0645(4) 0.3279(3) 0.4608(2) 1.000 0.0233(10) . .
C7 C Uani 1.2078(4) 0.4326(3) 0.5075(2) 1.000 0.0245(11) . .
C8 C Uani 1.2638(5) 0.5365(4) 0.4666(3) 1.000 0.0278(11) . .
C9 C Uani 1.1824(5) 0.5356(4) 0.3839(3) 1.000 0.0290(11) . .
C10 C Uani 1.0435(5) 0.4281(4) 0.3389(3) 1.000 0.0286(11) . .
C11 C Uani 1.3090(5) 0.3211(4) 0.6206(3) 1.000 0.0311(11) . .
C12 C Uani 1.4492(5) 0.3520(4) 0.7015(3) 1.000 0.0288(11) . .
C13 C Uani 1.4901(6) 0.4736(4) 0.7710(3) 1.000 0.0434(16) . .
C14 C Uani 1.6228(6) 0.4931(5) 0.8412(3) 1.000 0.0490(16) . .
C15 C Uani 1.7067(6) 0.3894(4) 0.8425(3) 1.000 0.0433(14) . .
C16 C Uani 1.6530(5) 0.2707(4) 0.7720(3) 1.000 0.0403(14) . .
C17 C Uani 0.8066(4) -0.0505(4) 0.1555(3) 1.000 0.0289(11) . .
C18 C Uani 0.7738(5) 0.0298(4) 0.0972(3) 1.000 0.0357(12) . .
C19 C Uani 0.7577(5) 0.1634(4) 0.1261(3) 1.000 0.0304(12) . .
C20 C Uani 0.8197(5) -0.1972(4) 0.1110(3) 1.000 0.0365(12) . .
C21 C Uani 0.7315(7) 0.2423(5) 0.0560(3) 1.000 0.0479(17) . .
C22 C Uani 0.4430(5) 0.1782(4) 0.2908(3) 1.000 0.0294(11) . .
C23 C Uani 0.2821(5) 0.1341(4) 0.2179(3) 1.000 0.0333(13) . .
F15 F Uani 0.239(2) 0.2197(19) 0.1918(14) 0.200 0.0753(16) . .
F16 F Uani 0.1645(19) 0.1228(18) 0.2805(9) 0.200 0.0653(14) . .
F14 F Uani 0.2407(18) 0.0264(16) 0.1709(12) 0.200 0.0475(13) . .
H3 H Uiso 1.163(6) 0.215(4) 0.685(2) 1.000 0.051(14) . .
H3A H Uiso 0.91640 0.07010 0.65670 1.000 0.0340 calc R
H8A H Uiso 1.36010 0.60840 0.49730 1.000 0.0340 calc R
H9A H Uiso 1.21940 0.60710 0.35690 1.000 0.0350 calc R
H4 H Uiso 1.377(3) 0.510(3) 0.612(2) 1.000 0.019(9) . .
H11A H Uiso 1.33440 0.25360 0.56910 1.000 0.0370 calc R
H13A H Uiso 1.42760 0.54190 0.77000 1.000 0.0520 calc R
H14A H Uiso 1.65640 0.57680 0.88830 1.000 0.0590 calc R
H15A H Uiso 1.79830 0.39970 0.89030 1.000 0.0520 calc R
H16A H Uiso 1.70790 0.19810 0.77400 1.000 0.0490 calc R
H18A H Uiso 0.76170 -0.00970 0.03380 1.000 0.0420 calc R
H10A H Uiso 0.98720 0.42560 0.28030 1.000 0.0340 calc R
H1A H Uiso 0.62040 -0.00870 0.41220 1.000 0.0330 calc R
H2A H Uiso 0.66710 -0.04870 0.55470 1.000 0.0360 calc R

loop_
_atom_type_symbol
_atom_type_description
_atom_type_scat_dispersion_real
_atom_type_scat_dispersion_imag
_atom_type_scat_source
C C 0.0033 0.0016 'International Tables Vol C Tables 4.2.6.8 and 6.1.1.4'
H H 0.0000 0.0000 'International Tables Vol C Tables 4.2.6.8 and 6.1.1.4'
F F 0.0171 0.0103 'International Tables Vol C Tables 4.2.6.8 and 6.1.1.4'
N N 0.0061 0.0033 'International Tables Vol C Tables 4.2.6.8 and 6.1.1.4'
O O 0.0106 0.0060 'International Tables Vol C Tables 4.2.6.8 and 6.1.1.4'
Cu Cu 0.3201 1.2651 'International Tables Vol C Tables 4.2.6.8 and 6.1.1.4'

loop_
_geom_angle_atom_site_label_1
_geom_angle_atom_site_label_2
_geom_angle_atom_site_label_3
_geom_angle
_geom_angle_publ_flag
O1 Cu1 O2 89.39(11) yes
O1 Cu1 O3 87.73(11) yes
O1 Cu1 N1 95.10(11) yes
O1 Cu1 N2 118.18(12) yes
O2 Cu1 O3 86.86(12) yes
O2 Cu1 N1 173.03(13) yes
O2 Cu1 N2 92.33(12) yes
O3 Cu1 N1 98.63(13) yes
O3 Cu1 N2 154.08(13) yes
N1 Cu1 N2 80.85(13) yes
Cu1 O1 C17 120.9(2) yes
Cu1 O2 C19 127.1(3) yes
Cu1 O3 C22 115.8(3) yes
Cu1 N1 C1 121.2(3) yes
Cu1 N1 C5 116.5(2) yes
C1 N1 C5 122.3(3) yes
Cu1 N2 C6 115.8(2) yes
Cu1 N2 C10 122.2(3) yes
C6 N2 C10 121.9(3) yes
C4 N3 C11 122.3(3) yes
C7 N4 C11 121.2(3) yes
C12 N5 C16 117.2(3) yes
C11 N3 H3 117(3) no
C4 N3 H3 110(3) no
C11 N4 H4 117(2) no
C7 N4 H4 113(2) no
N1 C1 C2 121.1(4) yes
C1 C2 C3 118.4(4) no
C2 C3 C4 121.4(4) no
C3 C4 C5 118.1(3) no
N3 C4 C5 124.4(3) yes
N3 C4 C3 117.5(3) yes
N1 C5 C6 113.5(3) yes
C4 C5 C6 128.0(3) no
N1 C5 C4 118.5(3) yes
N2 C6 C5 112.8(3) yes
N2 C6 C7 118.8(3) yes
C5 C6 C7 128.2(3) no
N4 C7 C8 117.7(3) yes
C6 C7 C8 118.4(3) no
N4 C7 C6 123.8(3) yes
C7 C8 C9 120.8(4) no
C8 C9 C10 118.9(4) no
N2 C10 C9 121.1(4) yes
N4 C11 C12 111.8(3) yes
N3 C11 N4 111.8(3) yes
N3 C11 C12 108.3(3) yes
N5 C12 C13 122.8(4) yes
C11 C12 C13 123.2(4) no
N5 C12 C11 114.1(4) yes
C12 C13 C14 118.7(4) no
C13 C14 C15 119.2(4) no
C14 C15 C16 117.8(4) no
N5 C16 C15 124.3(4) yes
O1 C17 C20 114.8(4) yes
C18 C17 C20 116.6(4) no
O1 C17 C18 128.6(4) yes
C17 C18 C19 123.9(4) no
C18 C19 C21 118.6(4) no
O2 C19 C21 111.9(4) yes
O2 C19 C18 129.5(4) yes
F1 C20 F3 106.2(4) yes
F1 C20 C17 111.9(3) yes
F2 C20 F3 107.6(4) yes
F2 C20 C17 110.7(3) yes
F1 C20 F2 106.6(4) yes
F3 C20 C17 113.4(4) yes
F5 C21 C19 111.8(4) yes
F6 C21 C19 110.9(4) yes
F5 C21 F6 105.2(4) yes
F4 C21 F5 107.5(4) yes
F4 C21 F6 106.0(4) yes
F4 C21 C19 114.8(4) yes
O4 C22 C23 117.0(4) yes
O3 C22 O4 129.8(4) yes
O3 C22 C23 113.2(4) yes
F11 C23 F13 104.5(4) yes
F11 C23 C22 108.9(4) yes
F12 C23 F13 108.8(4) yes
F12 C23 C22 116.1(4) yes
F16 C23 C22 96.0(6) yes
F14 C23 F15 117.2(14) yes
F14 C23 F16 99.6(11) yes
F15 C23 F16 97.2(12) yes
F13 C23 C22 114.0(4) yes
F14 C23 C22 121.3(9) yes
F15 C23 C22 116.4(10) yes
F11 C23 F12 103.4(4) yes
N1 C1 H1A 120.00 no
C2 C1 H1A 119.00 no
C1 C2 H2A 121.00 no
C3 C2 H2A 121.00 no
C2 C3 H3A 119.00 no
C4 C3 H3A 119.00 no
C7 C8 H8A 120.00 no
C9 C8 H8A 120.00 no
C8 C9 H9A 121.00 no
C10 C9 H9A 120.00 no
N2 C10 H10A 119.00 no
C9 C10 H10A 119.00 no
N3 C11 H11A 108.00 no
N4 C11 H11A 108.00 no
C12 C11 H11A 108.00 no
C12 C13 H13A 121.00 no
C14 C13 H13A 121.00 no
C13 C14 H14A 120.00 no
C15 C14 H14A 120.00 no
C14 C15 H15A 121.00 no
C16 C15 H15A 121.00 no
N5 C16 H16A 118.00 no
C15 C16 H16A 118.00 no
C17 C18 H18A 118.00 no
C19 C18 H18A 118.00 no

loop_
_geom_bond_atom_site_label_1
_geom_bond_atom_site_label_2
_geom_bond_distance
_geom_bond_publ_flag
Cu1 O1 2.210(2) yes
Cu1 O2 1.941(3) yes
Cu1 O3 2.016(3) yes
Cu1 N1 1.954(3) yes
Cu1 N2 1.986(3) yes
F1 C20 1.325(5) yes
F2 C20 1.315(5) yes
F3 C20 1.321(5) yes
F4 C21 1.309(5) yes
F5 C21 1.311(7) yes
F6 C21 1.327(7) yes
F11 C23 1.357(5) yes
F12 C23 1.323(6) yes
F13 C23 1.343(5) yes
F14 C23 1.130(18) yes
F15 C23 1.15(2) yes
F16 C23 1.470(16) yes
O1 C17 1.245(5) yes
O2 C19 1.262(5) yes
O3 C22 1.255(5) yes
O4 C22 1.215(5) yes
N1 C1 1.338(5) yes
N1 C5 1.365(4) yes
N2 C10 1.326(5) yes
N2 C6 1.366(4) yes
N3 C4 1.381(4) yes
N3 C11 1.454(5) yes
N4 C7 1.379(4) yes
N4 C11 1.427(5) yes
N5 C16 1.328(5) yes
N5 C12 1.336(5) yes
N3 H3 0.86(4) no
N4 H4 0.84(3) no
C1 C2 1.376(6) no
C2 C3 1.374(6) no
C3 C4 1.399(5) no
C4 C5 1.412(4) no
C5 C6 1.482(4) no
C6 C7 1.406(5) no
C7 C8 1.403(5) no
C8 C9 1.354(6) no
C9 C10 1.393(6) no
C11 C12 1.504(6) no
C12 C13 1.390(6) no
C13 C14 1.375(7) no
C14 C15 1.383(7) no
C15 C16 1.379(6) no
C17 C18 1.393(6) no
C17 C20 1.536(6) no
C18 C19 1.381(6) no
C19 C21 1.516(7) no
C22 C23 1.529(6) no
C1 H1A 0.9500 no
C2 H2A 0.9500 no
C3 H3A 0.9500 no
C8 H8A 0.9500 no
C9 H9A 0.9500 no
C10 H10A 0.9500 no
C11 H11A 1.0000 no
C13 H13A 0.9500 no
C14 H14A 0.9500 no
C15 H15A 0.9500 no
C16 H16A 0.9500 no
C18 H18A 0.9500 no

loop_
_geom_hbond_atom_site_label_D
_geom_hbond_atom_site_label_H
_geom_hbond_atom_site_label_A
_geom_hbond_distance_DH
_geom_hbond_distance_HA
_geom_hbond_distance_DA
_geom_hbond_angle_DHA
_geom_hbond_site_symmetry_A
_geom_hbond_publ_flag
N3 H3 F1 0.86(4) 2.53(4) 3.186(4) 134(4) 2_756 yes
N3 H3 O1 0.86(4) 2.56(4) 3.377(4) 160(3) 2_756 yes
N4 H4 O4 0.84(3) 2.14(3) 2.953(5) 165(3) 2_766 yes
C1 H1A O3 0.95 2.58 3.116(5) 116 . yes
C8 H8A O4 0.95 2.49 3.272(5) 140 2_766 yes
C10 H10A O2 0.95 2.33 2.896(5) 118 . yes
C16 H16A F13 0.95 2.42 3.357(5) 168 2_756 yes
C18 H18A F3 0.95 2.40 2.748(5) 101 . yes
C18 H18A F4 0.95 2.35 2.727(5) 103 . yes

loop_
_geom_torsion_atom_site_label_1
_geom_torsion_atom_site_label_2
_geom_torsion_atom_site_label_3
_geom_torsion_atom_site_label_4
_geom_torsion
_geom_torsion_publ_flag
O2 Cu1 O1 C17 -7.4(3) no
O3 Cu1 O1 C17 79.5(3) no
N1 Cu1 O1 C17 178.0(3) no
N2 Cu1 O1 C17 -99.7(3) no
O1 Cu1 O2 C19 8.0(3) no
O3 Cu1 O2 C19 -79.8(3) no
N2 Cu1 O2 C19 126.2(3) no
O1 Cu1 O3 C22 -164.3(3) no
O2 Cu1 O3 C22 -74.8(3) no
N1 Cu1 O3 C22 100.9(3) no
N2 Cu1 O3 C22 14.1(5) no
O1 Cu1 N1 C1 -67.8(3) no
O1 Cu1 N1 C5 110.9(3) no
O3 Cu1 N1 C1 20.7(3) no
O3 Cu1 N1 C5 -160.6(3) no
N2 Cu1 N1 C1 174.5(3) no
N2 Cu1 N1 C5 -6.9(3) no
O1 Cu1 N2 C6 -84.7(3) no
O1 Cu1 N2 C10 97.6(3) no
O2 Cu1 N2 C6 -175.3(3) no
O2 Cu1 N2 C10 7.1(3) no
O3 Cu1 N2 C6 97.1(4) no
O3 Cu1 N2 C10 -80.6(4) no
N1 Cu1 N2 C6 6.2(3) no
N1 Cu1 N2 C10 -171.5(3) no
Cu1 O1 C17 C18 4.4(5) no
Cu1 O1 C17 C20 -174.2(2) no
Cu1 O2 C19 C18 -5.6(6) no
Cu1 O2 C19 C21 176.4(3) no
Cu1 O3 C22 O4 -32.7(6) no
Cu1 O3 C22 C23 145.5(3) no
Cu1 N1 C1 C2 179.8(3) no
C5 N1 C1 C2 1.2(6) no
Cu1 N1 C5 C4 -176.1(2) no
Cu1 N1 C5 C6 6.3(4) no
C1 N1 C5 C4 2.5(5) no
C1 N1 C5 C6 -175.0(3) no
Cu1 N2 C6 C5 -4.5(4) no
Cu1 N2 C6 C7 -179.5(2) no
C10 N2 C6 C5 173.2(3) no
C10 N2 C6 C7 -1.8(5) no
Cu1 N2 C10 C9 177.7(3) no
C6 N2 C10 C9 0.2(6) no
C11 N3 C4 C3 155.9(4) no
C11 N3 C4 C5 -27.2(5) no
C4 N3 C11 N4 71.3(5) no
C4 N3 C11 C12 -165.1(3) no
C11 N4 C7 C6 33.4(5) no
C11 N4 C7 C8 -148.4(4) no
C7 N4 C11 N3 -75.9(4) no
C7 N4 C11 C12 162.5(3) no
C16 N5 C12 C11 -178.8(4) no
C16 N5 C12 C13 0.1(6) no
C12 N5 C16 C15 -2.5(6) no
N1 C1 C2 C3 -3.3(6) no
C1 C2 C3 C4 1.6(6) no
C2 C3 C4 N3 179.1(4) no
C2 C3 C4 C5 2.0(6) no
N3 C4 C5 N1 179.0(3) no
N3 C4 C5 C6 -3.8(6) no
C3 C4 C5 N1 -4.1(5) no
C3 C4 C5 C6 173.1(3) no
N1 C5 C6 N2 -1.1(4) no
N1 C5 C6 C7 173.4(3) no
C4 C5 C6 N2 -178.4(3) no
C4 C5 C6 C7 -3.9(6) no
N2 C6 C7 N4 -179.9(3) no
N2 C6 C7 C8 1.9(5) no
C5 C6 C7 N4 6.0(6) no
C5 C6 C7 C8 -172.3(3) no
N4 C7 C8 C9 -178.7(4) no
C6 C7 C8 C9 -0.4(6) no
C7 C8 C9 C10 -1.3(6) no
C8 C9 C10 N2 1.4(6) no
N3 C11 C12 N5 91.2(4) no
N3 C11 C12 C13 -87.8(5) no
N4 C11 C12 N5 -145.3(4) no
N4 C11 C12 C13 35.8(6) no
N5 C12 C13 C14 2.4(7) no
C11 C12 C13 C14 -178.7(4) no
C12 C13 C14 C15 -2.6(7) no
C13 C14 C15 C16 0.5(7) no
C14 C15 C16 N5 2.2(7) no
O1 C17 C18 C19 1.2(7) no
C20 C17 C18 C19 179.8(4) no
O1 C17 C20 F1 -33.4(5) no
O1 C17 C20 F2 85.5(4) no
O1 C17 C20 F3 -153.6(4) no
C18 C17 C20 F1 147.9(4) no
C18 C17 C20 F2 -93.3(5) no
C18 C17 C20 F3 27.7(5) no
C17 C18 C19 O2 -1.2(7) no
C17 C18 C19 C21 176.7(4) no
O2 C19 C21 F4 -178.6(4) no
O2 C19 C21 F5 -55.9(5) no
O2 C19 C21 F6 61.2(5) no
C18 C19 C21 F4 3.2(7) no
C18 C19 C21 F5 125.9(4) no
C18 C19 C21 F6 -117.0(5) no
O3 C22 C23 F11 -68.1(5) no
O3 C22 C23 F12 175.8(4) no
O3 C22 C23 F13 48.2(5) no
O4 C22 C23 F11 110.4(5) no
O4 C22 C23 F12 -5.8(6) no
O4 C22 C23 F13 -133.4(4) no
